data_4320320
loop_
_publ_author_name
'Meitian Wang'
'William C. Sheets'
'Robert McDonald'
'Arthur Mar'

_publ_contact_author_address
; Department of Chemistry
    University of Alberta
    Edmonton, AB
    Canada  T6G 2G2
;
_publ_contact_author_email arthur.mar@ualberta.ca
_publ_contact_author_fax '(780) 492-8231'
_publ_contact_author_name 'Arthur Mar'
_publ_contact_author_phone '(780) 492-5592'
_publ_section_title
;
 Nb4Pd0.5ZSb2 (Z = Cr, Fe, Co, Ni, Si): The First Ordered Quaternary
 Variants of the W5Si3- Type Structure
;
_journal_name_full 'Inorganic Chemistry'
_journal_page_first 5199
_journal_page_last 5205
_journal_paper_doi 10.1021/ic010441z
_journal_volume 40
_journal_year 2001
_chemical_formula_moiety 'Nb4 Pd0.50 Sb2 Si'
_chemical_formula_sum 'Nb4 Pd0.5 Sb2 Si'
_chemical_formula_weight 696.43
_chemical_name_common 'niobium palladium silicon antimonide'
_chemical_name_systematic 'niobium palladium silicon antimonide'
_space_group_IT_number 140
_symmetry_cell_setting tetragonal
_symmetry_space_group_name_Hall '-I 4 2c'
_symmetry_space_group_name_H-M 'I 4/m c m'
_atom_sites_solution_hydrogens geom
_atom_sites_solution_primary direct
_atom_sites_solution_secondary difmap
_audit_creation_method SHELXL-97
_cell_angle_alpha 90.00
_cell_angle_beta 90.00
_cell_angle_gamma 90.00
_cell_formula_units_Z 4
_cell_length_a 10.3895(10)
_cell_length_b 10.3895(10)
_cell_length_c 4.9634(4)
_cell_measurement_reflns_used 505
_cell_measurement_temperature 295(2)
_cell_measurement_theta_max 26.11
_cell_measurement_theta_min 6.01
_cell_volume 535.76(8)
_computing_cell_refinement 'Bruker SAINT 5.0'
_computing_data_collection 'Bruker SMART 5.051'
_computing_data_reduction 'Bruker SAINT 5.0'
_computing_molecular_graphics 'ATOMS 5.1'
_computing_publication_material 'Bruker SHELXTL 5.1'
_computing_structure_refinement 'Bruker SHELXTL 5.1'
_computing_structure_solution 'Bruker SHELXTL 5.1'
_diffrn_ambient_temperature 295(2)
_diffrn_measured_fraction_theta_full 0.994
_diffrn_measured_fraction_theta_max 0.994
_diffrn_measurement_device_type 'Bruker Platform/SMART 1000 CCD'
_diffrn_measurement_method '\w scan (0.2 deg)'
_diffrn_radiation_monochromator graphite
_diffrn_radiation_source 'fine-focus sealed tube'
_diffrn_radiation_type MoK\a
_diffrn_radiation_wavelength 0.71073
_diffrn_reflns_av_R_equivalents 0.1705
_diffrn_reflns_av_sigmaI/netI 0.0780
_diffrn_reflns_limit_h_max 12
_diffrn_reflns_limit_h_min -12
_diffrn_reflns_limit_k_max 12
_diffrn_reflns_limit_k_min -12
_diffrn_reflns_limit_l_max 6
_diffrn_reflns_limit_l_min -6
_diffrn_reflns_number 1621
_diffrn_reflns_theta_full 26.33
_diffrn_reflns_theta_max 26.33
_diffrn_reflns_theta_min 2.77
_exptl_absorpt_coefficient_mu 19.897
_exptl_absorpt_correction_T_max 0.773
_exptl_absorpt_correction_T_min 0.391
_exptl_absorpt_correction_type numerical
_exptl_absorpt_process_details 'Bruker SHELXTL 5.1'
_exptl_crystal_colour black
_exptl_crystal_density_diffrn 8.634
_exptl_crystal_density_meas ?
_exptl_crystal_density_method 'not measured'
_exptl_crystal_description needle
_exptl_crystal_F_000 1212
_exptl_crystal_size_max 0.15
_exptl_crystal_size_mid 0.01
_exptl_crystal_size_min 0.01
_refine_diff_density_max 2.183
_refine_diff_density_min -2.709
_refine_diff_density_rms 0.583
_refine_ls_extinction_coef 0.0035(5)
_refine_ls_extinction_expression Fc^*^=kFc[1+0.001xFc^2^\l^3^/sin(2\q)]^-1/4^
_refine_ls_extinction_method SHELXL
_refine_ls_goodness_of_fit_ref 0.971
_refine_ls_hydrogen_treatment mixed
_refine_ls_matrix_type full
_refine_ls_number_parameters 16
_refine_ls_number_reflns 168
_refine_ls_number_restraints 0
_refine_ls_restrained_S_all 0.971
_refine_ls_R_factor_all 0.0583
_refine_ls_R_factor_gt 0.0395
_refine_ls_shift/su_max 0.001
_refine_ls_shift/su_mean 0.000
_refine_ls_structure_factor_coef Fsqd
_refine_ls_weighting_details 'calc w=1/[\s^2^(Fo^2^)+(0.0441P)^2^+0.0000P] where P=(Fo^2^+2Fc^2^)/3'
_refine_ls_weighting_scheme calc
_refine_ls_wR_factor_gt 0.0860
_refine_ls_wR_factor_ref 0.0913
_reflns_number_gt 120
_reflns_number_total 168
_reflns_threshold_expression >2sigma(I)
_cod_data_source_file ic010441z_1.cif
_cod_data_source_block NbPdSiSb
_cod_depositor_comments
;
The following automatic conversions were performed:

'_exptl_crystal_density_meas' value 'not measured' was changed to '?'
- the value is perceived as not measured.

Automatic conversion script
Id: cif_fix_values 3008 2015-01-20 13:52:24Z robertas 
;
_cod_original_formula_sum 'Nb4 Pd0.50 Sb2 Si'
_cod_database_code 4320320

loop_
_symmetry_equiv_pos_as_xyz
'x, y, z'
'-x, -y, z'
'-y, x, z'
'y, -x, z'
'-x, y, -z+1/2'
'x, -y, -z+1/2'
'y, x, -z+1/2'
'-y, -x, -z+1/2'
'x+1/2, y+1/2, z+1/2'
'-x+1/2, -y+1/2, z+1/2'
'-y+1/2, x+1/2, z+1/2'
'y+1/2, -x+1/2, z+1/2'
'-x+1/2, y+1/2, -z+1'
'x+1/2, -y+1/2, -z+1'
'y+1/2, x+1/2, -z+1'
'-y+1/2, -x+1/2, -z+1'
'-x, -y, -z'
'x, y, -z'
'y, -x, -z'
'-y, x, -z'
'x, -y, z-1/2'
'-x, y, z-1/2'
'-y, -x, z-1/2'
'y, x, z-1/2'
'-x+1/2, -y+1/2, -z+1/2'
'x+1/2, y+1/2, -z+1/2'
'y+1/2, -x+1/2, -z+1/2'
'-y+1/2, x+1/2, -z+1/2'
'x+1/2, -y+1/2, z'
'-x+1/2, y+1/2, z'
'-y+1/2, -x+1/2, z'
'y+1/2, x+1/2, z'

loop_
_atom_site_label
_atom_site_type_symbol
_atom_site_fract_x
_atom_site_fract_y
_atom_site_fract_z
_atom_site_U_iso_or_equiv
_atom_site_adp_type
_atom_site_occupancy
_atom_site_symmetry_multiplicity
_atom_site_calc_flag
_atom_site_refinement_flags
_atom_site_disorder_assembly
_atom_site_disorder_group
Nb Nb 0.0811(2) 0.2073(2) 0.0000 0.0080(7) Uani 1 2 d S . .
Pd Pd 0.0000 0.5000 0.2500 0.0067(15) Uani 0.50 8 d SP . .
Si Si 0.0000 0.0000 0.2500 0.006(3) Uani 1 8 d S . .
Sb Sb 0.15241(14) 0.65241(14) 0.0000 0.0136(8) Uani 1 4 d S . .

loop_
_atom_site_aniso_label
_atom_site_aniso_U_11
_atom_site_aniso_U_22
_atom_site_aniso_U_33
_atom_site_aniso_U_23
_atom_site_aniso_U_13
_atom_site_aniso_U_12
Nb 0.0077(11) 0.0070(11) 0.0093(11) 0.000 0.000 -0.0007(8)
Pd 0.005(2) 0.005(2) 0.009(4) 0.000 0.000 0.000
Si 0.009(4) 0.009(4) 0.001(6) 0.000 0.000 0.000
Sb 0.0063(8) 0.0063(8) 0.0282(16) 0.000 0.000 0.0013(9)

loop_
_atom_type_symbol
_atom_type_description
_atom_type_scat_dispersion_real
_atom_type_scat_dispersion_imag
_atom_type_scat_source
Si Si 0.0817 0.0704 'International Tables Vol C Tables 4.2.6.8 and 6.1.1.4'
Nb Nb -2.0727 0.6215 'International Tables Vol C Tables 4.2.6.8 and 6.1.1.4'
Pd Pd -0.9988 1.0072 'International Tables Vol C Tables 4.2.6.8 and 6.1.1.4'
Sb Sb -0.5866 1.5461 'International Tables Vol C Tables 4.2.6.8 and 6.1.1.4'

loop_
_geom_angle_atom_site_label_1
_geom_angle_atom_site_label_2
_geom_angle_atom_site_label_3
_geom_angle
_geom_angle_site_symmetry_1
_geom_angle_site_symmetry_3
_geom_angle_publ_flag
Si Nb Si 56.43(4) 17 . ?
Si Nb Sb 98.56(7) 17 3_655 ?
Si Nb Sb 98.56(7) . 3_655 ?
Si Nb Sb 98.48(7) 17 17_565 ?
Si Nb Sb 98.48(7) . 17_565 ?
Sb Nb Sb 160.64(8) 3_655 17_565 ?
Si Nb Sb 151.32(6) 17 27_455 ?
Si Nb Sb 95.03(2) . 27_455 ?
Sb Nb Sb 81.65(7) 3_655 27_455 ?
Sb Nb Sb 87.77(8) 17_565 27_455 ?
Si Nb Sb 95.03(2) 17 27_454 ?
Si Nb Sb 151.32(6) . 27_454 ?
Sb Nb Sb 81.65(7) 3_655 27_454 ?
Sb Nb Sb 87.77(8) 17_565 27_454 ?
Sb Nb Sb 113.24(7) 27_455 27_454 ?
Si Nb Nb 55.15(3) 17 5_554 ?
Si Nb Nb 102.17(7) . 5_554 ?
Sb Nb Nb 123.38(7) 3_655 5_554 ?
Sb Nb Nb 61.22(6) 17_565 5_554 ?
Sb Nb Nb 146.19(8) 27_455 5_554 ?
Sb Nb Nb 56.58(3) 27_454 5_554 ?
Si Nb Nb 102.17(7) 17 5 ?
Si Nb Nb 55.15(3) . 5 ?
Sb Nb Nb 123.38(7) 3_655 5 ?
Sb Nb Nb 61.22(6) 17_565 5 ?
Sb Nb Nb 56.58(3) 27_455 5 ?
Sb Nb Nb 146.19(8) 27_454 5 ?
Nb Nb Nb 111.65(14) 5_554 5 ?
Si Nb Nb 53.83(4) 17 7_554 ?
Si Nb Nb 99.63(7) . 7_554 ?
Sb Nb Nb 60.01(6) 3_655 7_554 ?
Sb Nb Nb 125.50(6) 17_565 7_554 ?
Sb Nb Nb 140.44(8) 27_455 7_554 ?
Sb Nb Nb 55.47(4) 27_454 7_554 ?
Nb Nb Nb 64.85(4) 5_554 7_554 ?
Nb Nb Nb 154.224(18) 5 7_554 ?
Si Nb Nb 99.63(7) 17 7 ?
Si Nb Nb 53.83(4) . 7 ?
Sb Nb Nb 60.01(6) 3_655 7 ?
Sb Nb Nb 125.50(6) 17_565 7 ?
Sb Nb Nb 55.47(4) 27_455 7 ?
Sb Nb Nb 140.44(8) 27_454 7 ?
Nb Nb Nb 154.224(18) 5_554 7 ?
Nb Nb Nb 64.85(4) 5 7 ?
Nb Nb Nb 106.47(13) 7_554 7 ?
Si Nb Nb 143.83(4) 17 31 ?
Si Nb Nb 143.83(4) . 31 ?
Sb Nb Nb 56.64(5) 3_655 31 ?
Sb Nb Nb 104.00(6) 17_565 31 ?
Sb Nb Nb 58.46(3) 27_455 31 ?
Sb Nb Nb 58.46(3) 27_454 31 ?
Nb Nb Nb 113.40(4) 5_554 31 ?
Nb Nb Nb 113.40(4) 5 31 ?
Nb Nb Nb 90.0 7_554 31 ?
Nb Nb Nb 90.0 7 31 ?
Si Nb Nb 51.459(9) 17 3 ?
Si Nb Nb 51.459(9) . 3 ?
Sb Nb Nb 144.73(8) 3_655 3 ?
Sb Nb Nb 54.63(8) 17_565 3 ?
Sb Nb Nb 115.15(6) 27_455 3 ?
Sb Nb Nb 115.15(6) 27_454 3 ?
Nb Nb Nb 59.03(7) 5_554 3 ?
Nb Nb Nb 59.03(7) 5 3 ?
Nb Nb Nb 102.595(15) 7_554 3 ?
Nb Nb Nb 102.595(15) 7 3 ?
Nb Nb Nb 158.63(5) 31 3 ?
Pd Pd Pd 180.0 17_566 17_565 ?
Pd Pd Sb 118.99(2) 17_566 17_565 ?
Pd Pd Sb 61.01(2) 17_565 17_565 ?
Pd Pd Sb 118.99(2) 17_566 . ?
Pd Pd Sb 61.01(2) 17_565 . ?
Sb Pd Sb 122.02(5) 17_565 . ?
Pd Pd Sb 61.01(2) 17_566 27_455 ?
Pd Pd Sb 118.99(2) 17_565 27_455 ?
Sb Pd Sb 103.59(2) 17_565 27_455 ?
Sb Pd Sb 103.59(2) . 27_455 ?
Pd Pd Sb 61.01(2) 17_566 11 ?
Pd Pd Sb 118.99(2) 17_565 11 ?
Sb Pd Sb 103.59(2) 17_565 11 ?
Sb Pd Sb 103.59(2) . 11 ?
Sb Pd Sb 122.02(5) 27_455 11 ?
Si Si Si 180.0 17_556 17 ?
Si Si Nb 61.78(2) 17_556 7 ?
Si Si Nb 118.22(2) 17 7 ?
Si Si Nb 118.22(2) 17_556 17 ?
Si Si Nb 61.78(2) 17 17 ?
Nb Si Nb 138.63(9) 7 17 ?
Si Si Nb 118.22(2) 17_556 3 ?
Si Si Nb 61.78(2) 17 3 ?
Nb Si Nb 142.55(9) 7 3 ?
Nb Si Nb 77.083(18) 17 3 ?
Si Si Nb 118.22(2) 17_556 . ?
Si Si Nb 61.78(2) 17 . ?
Nb Si Nb 72.34(7) 7 . ?
Nb Si Nb 123.57(4) 17 . ?
Nb Si Nb 77.083(18) 3 . ?
Si Si Nb 61.78(2) 17_556 5 ?
Si Si Nb 118.22(2) 17 5 ?
Nb Si Nb 77.083(18) 7 5 ?
Nb Si Nb 142.55(9) 17 5 ?
Nb Si Nb 72.34(7) 3 5 ?
Nb Si Nb 69.71(7) . 5 ?
Si Si Nb 61.78(2) 17_556 21_556 ?
Si Si Nb 118.22(2) 17 21_556 ?
Nb Si Nb 77.083(18) 7 21_556 ?
Nb Si Nb 69.71(7) 17 21_556 ?
Nb Si Nb 138.63(9) 3 21_556 ?
Nb Si Nb 142.55(9) . 21_556 ?
Nb Si Nb 123.57(4) 5 21_556 ?
Si Si Nb 61.78(2) 17_556 23_556 ?
Si Si Nb 118.22(2) 17 23_556 ?
Nb Si Nb 123.57(4) 7 23_556 ?
Nb Si Nb 72.34(7) 17 23_556 ?
Nb Si Nb 69.71(7) 3 23_556 ?
Nb Si Nb 138.63(9) . 23_556 ?
Nb Si Nb 77.083(18) 5 23_556 ?
Nb Si Nb 77.083(18) 21_556 23_556 ?
Si Si Nb 118.22(2) 17_556 19 ?
Si Si Nb 61.78(2) 17 19 ?
Nb Si Nb 69.71(7) 7 19 ?
Nb Si Nb 77.083(18) 17 19 ?
Nb Si Nb 123.57(4) 3 19 ?
Nb Si Nb 77.083(18) . 19 ?
Nb Si Nb 138.63(9) 5 19 ?
Nb Si Nb 72.34(7) 21_556 19 ?
Nb Si Nb 142.55(9) 23_556 19 ?
Pd Sb Pd 57.98(5) 17_565 . ?
Pd Sb Nb 136.93(3) 17_565 19_565 ?
Pd Sb Nb 136.93(3) . 19_565 ?
Pd Sb Nb 136.93(3) 17_565 13_554 ?
Pd Sb Nb 136.93(3) . 13_554 ?
Nb Sb Nb 66.73(9) 19_565 13_554 ?
Pd Sb Nb 77.78(5) 17_565 31 ?
Pd Sb Nb 77.78(5) . 31 ?
Nb Sb Nb 137.37(7) 19_565 31 ?
Nb Sb Nb 70.64(8) 13_554 31 ?
Pd Sb Nb 77.78(5) 17_565 17_565 ?
Pd Sb Nb 77.78(5) . 17_565 ?
Nb Sb Nb 70.64(8) 19_565 17_565 ?
Nb Sb Nb 137.37(7) 13_554 17_565 ?
Nb Sb Nb 152.00(12) 31 17_565 ?
Pd Sb Nb 123.63(7) 17_565 11 ?
Pd Sb Nb 75.19(5) . 11 ?
Nb Sb Nb 98.35(7) 19_565 11 ?
Nb Sb Nb 64.53(6) 13_554 11 ?
Nb Sb Nb 62.21(5) 31 11 ?
Nb Sb Nb 123.29(3) 17_565 11 ?
Pd Sb Nb 123.63(7) 17_565 21_566 ?
Pd Sb Nb 75.19(5) . 21_566 ?
Nb Sb Nb 64.53(6) 19_565 21_566 ?
Nb Sb Nb 98.35(7) 13_554 21_566 ?
Nb Sb Nb 123.29(3) 31 21_566 ?
Nb Sb Nb 62.21(5) 17_565 21_566 ?
Nb Sb Nb 63.08(7) 11 21_566 ?
Pd Sb Nb 75.19(5) 17_565 11_554 ?
Pd Sb Nb 123.63(7) . 11_554 ?
Nb Sb Nb 98.35(7) 19_565 11_554 ?
Nb Sb Nb 64.53(6) 13_554 11_554 ?
Nb Sb Nb 62.21(5) 31 11_554 ?
Nb Sb Nb 123.29(3) 17_565 11_554 ?
Nb Sb Nb 113.24(7) 11 11_554 ?
Nb Sb Nb 160.37(12) 21_566 11_554 ?
Pd Sb Nb 75.19(5) 17_565 21_565 ?
Pd Sb Nb 123.63(7) . 21_565 ?
Nb Sb Nb 64.53(6) 19_565 21_565 ?
Nb Sb Nb 98.35(7) 13_554 21_565 ?
Nb Sb Nb 123.29(3) 31 21_565 ?
Nb Sb Nb 62.21(5) 17_565 21_565 ?
Nb Sb Nb 160.37(12) 11 21_565 ?
Nb Sb Nb 113.24(7) 21_566 21_565 ?
Nb Sb Nb 63.08(7) 11_554 21_565 ?

loop_
_geom_bond_atom_site_label_1
_geom_bond_atom_site_label_2
_geom_bond_distance
_geom_bond_site_symmetry_2
_geom_bond_publ_flag
Nb Si 2.6245(18) 17 ?
Nb Si 2.6244(18) . ?
Nb Sb 2.827(3) 3_655 ?
Nb Sb 2.830(2) 17_565 ?
Nb Sb 2.9719(12) 27_455 ?
Nb Sb 2.9719(12) 27_454 ?
Nb Nb 3.000(2) 5_554 ?
Nb Nb 3.000(2) 5 ?
Nb Nb 3.098(3) 7_554 ?
Nb Nb 3.098(3) 7 ?
Nb Nb 3.109(4) 31 ?
Nb Nb 3.270(3) 3 ?
Pd Pd 2.4817(2) 17_566 ?
Pd Pd 2.4817(2) 17_565 ?
Pd Sb 2.5602(19) 17_565 ?
Pd Sb 2.5602(19) . ?
Pd Sb 2.5602(19) 27_455 ?
Pd Sb 2.5602(19) 11 ?
Si Si 2.4817(2) 17_556 ?
Si Si 2.4817(2) 17 ?
Si Nb 2.6245(18) 7 ?
Si Nb 2.6245(18) 17 ?
Si Nb 2.6245(18) 3 ?
Si Nb 2.6245(18) 5 ?
Si Nb 2.6244(18) 21_556 ?
Si Nb 2.6245(18) 23_556 ?
Si Nb 2.6245(18) 19 ?
Sb Pd 2.5602(19) 17_565 ?
Sb Nb 2.827(3) 19_565 ?
Sb Nb 2.827(3) 13_554 ?
Sb Nb 2.830(2) 31 ?
Sb Nb 2.830(2) 17_565 ?
Sb Nb 2.9719(12) 11 ?
Sb Nb 2.9719(12) 21_566 ?
Sb Nb 2.9719(12) 11_554 ?
Sb Nb 2.9719(12) 21_565 ?
